data_4037366
loop_
_publ_author_name
'Kise, Naoki'
'Hamada, Yusuke'
'Sakurai, Toshihiko'

_publ_section_title
;
 Electroreductive Intermolecular Coupling of Coumarins with Benzophenones:
 Synthesis of 4-(2-Hydroxyphenyl)-5,5-diaryl-\g-butyrolactones,
 2-(2,2-Diaryl-2,3-dihydrobenzofuran-3-yl)acetic Acids, and
 4-(Diarylmethyl)coumarins.
;
_journal_issue 22
_journal_name_full 'The Journal of organic chemistry'
_journal_page_first 11043
_journal_page_last 11056
_journal_paper_doi 10.1021/acs.joc.6b02056
_journal_volume 81
_journal_year 2016
_chemical_formula_moiety 'C25 H20 O3'
_chemical_formula_sum 'C25 H20 O3'
_chemical_formula_weight 368.41
_chemical_melting_point 517.0(10)
_chemical_name_systematic
; 
(3'R*,4'S*)-3'-(2-hydroxyphenyl)-4'-methyl-3',4'-dihydro-5'H-spiro[dibenzo[a,d][7]annulene-5,2'-furan]-5'-one
;
_space_group_IT_number 7
_space_group_name_Hall 'P -2yc'
_space_group_name_H-M_alt 'P 1 c 1'
_symmetry_cell_setting monoclinic
_symmetry_space_group_name_Hall 'P -2yc'
_symmetry_space_group_name_H-M 'P 1 c 1'
_atom_sites_solution_hydrogens geom
_atom_sites_solution_primary direct
_atom_sites_solution_secondary difmap
_audit_creation_method SHELXL-97
_cell_angle_alpha 90.00
_cell_angle_beta 94.942(4)
_cell_angle_gamma 90.00
_cell_formula_units_Z 4
_cell_length_a 9.5474(8)
_cell_length_b 13.3245(12)
_cell_length_c 15.2278(17)
_cell_measurement_reflns_used 8524
_cell_measurement_temperature 298(2)
_cell_measurement_theta_max 27.4
_cell_measurement_theta_min 3.0
_cell_volume 1930.0(3)
_computing_cell_refinement PROCESS-AUTO
_computing_data_collection PROCESS-AUTO
_computing_data_reduction PROCESS-AUTO
_computing_publication_material yadokari-XG
_computing_structure_refinement 'SHELXL-97 (Sheldrick, 1997)'
_computing_structure_solution 'SHELXS-97 (Sheldrick, 1990)'
_diffrn_ambient_temperature 298(2)
_diffrn_detector_area_resol_mean 10.00
_diffrn_measured_fraction_theta_full 0.995
_diffrn_measured_fraction_theta_max 0.995
_diffrn_measurement_device_type 'Rigaku RAXIS-RAPID'
_diffrn_measurement_method \w
_diffrn_radiation_monochromator graphite
_diffrn_radiation_source 'fine-focus sealed tube'
_diffrn_radiation_type MoK\a
_diffrn_radiation_wavelength 0.71075
_diffrn_reflns_av_R_equivalents 0.0474
_diffrn_reflns_av_sigmaI/netI 0.0721
_diffrn_reflns_limit_h_max 11
_diffrn_reflns_limit_h_min -12
_diffrn_reflns_limit_k_max 17
_diffrn_reflns_limit_k_min -16
_diffrn_reflns_limit_l_max 19
_diffrn_reflns_limit_l_min -19
_diffrn_reflns_number 18227
_diffrn_reflns_theta_full 27.48
_diffrn_reflns_theta_max 27.48
_diffrn_reflns_theta_min 3.04
_exptl_absorpt_coefficient_mu 0.082
_exptl_absorpt_correction_T_max 0.9837
_exptl_absorpt_correction_T_min 0.9678
_exptl_absorpt_correction_type multi-scan
_exptl_absorpt_process_details
;
    Higashi, T. (1995). Program for Absorption Correction.
    Rigaku Corporation, Tokyo, Japan.
;
_exptl_crystal_colour colorless
_exptl_crystal_density_diffrn 1.268
_exptl_crystal_density_method 'not measured'
_exptl_crystal_description block
_exptl_crystal_F_000 776
_exptl_crystal_size_max 0.40
_exptl_crystal_size_mid 0.30
_exptl_crystal_size_min 0.20
_refine_diff_density_max 0.099
_refine_diff_density_min -0.115
_refine_diff_density_rms 0.022
_refine_ls_abs_structure_details 'Flack H D (1983), Acta Cryst. A39, 876-881'
_refine_ls_abs_structure_Flack 1.0(6)
_refine_ls_extinction_method none
_refine_ls_goodness_of_fit_ref 1.000
_refine_ls_hydrogen_treatment refall
_refine_ls_matrix_type full
_refine_ls_number_parameters 509
_refine_ls_number_reflns 7931
_refine_ls_number_restraints 2
_refine_ls_restrained_S_all 1.000
_refine_ls_R_factor_all 0.0807
_refine_ls_R_factor_gt 0.0368
_refine_ls_shift/su_max 0.001
_refine_ls_shift/su_mean 0.000
_refine_ls_structure_factor_coef Fsqd
_refine_ls_weighting_details 'calc w=1/[\s^2^(Fo^2^)+(0.0130P)^2^+0.0000P] where P=(Fo^2^+2Fc^2^)/3'
_refine_ls_weighting_scheme calc
_refine_ls_wR_factor_gt 0.0484
_refine_ls_wR_factor_ref 0.0519
_reflns_number_gt 4691
_reflns_number_total 7931
_reflns_threshold_expression >2sigma(I)
_cod_data_source_file jo-2016-02056y-File010.cif
_cod_data_source_block trans-6j
_cod_depositor_comments
;
The following automatic conversions were performed:

data item '_chemical_melting_point' value '516-518' was changed to
'517.0(10)' -- the average value was taken and precision was
estimated.

Automatic conversion script
Id: cif_fix_values 6909 2019-04-08 15:41:33Z antanas 
;
_cod_original_sg_symbol_H-M 'P c'
_cod_database_code 4037366

loop_
_symmetry_equiv_pos_as_xyz
'x, y, z'
'x, -y, z+1/2'

loop_
_atom_site_label
_atom_site_type_symbol
_atom_site_fract_x
_atom_site_fract_y
_atom_site_fract_z
_atom_site_U_iso_or_equiv
_atom_site_adp_type
_atom_site_occupancy
_atom_site_symmetry_multiplicity
_atom_site_calc_flag
_atom_site_refinement_flags
O1 O 0.64774(10) 0.15458(8) 0.57361(8) 0.0440(3) Uani 1 1 d .
C1 C 0.63865(18) 0.14206(13) 0.65988(13) 0.0457(5) Uani 1 1 d .
O2 O 0.57361(13) 0.20168(9) 0.70112(8) 0.0610(4) Uani 1 1 d .
C2 C 0.71363(17) 0.04992(12) 0.69422(11) 0.0436(4) Uani 1 1 d .
H1 H 0.7841 0.0694 0.7418 0.052 Uiso 1 1 calc R
C3 C 0.61495(18) -0.02697(13) 0.73020(12) 0.0584(5) Uani 1 1 d .
H2 H 0.5639 0.0038 0.7747 0.088 Uiso 1 1 calc R
H3 H 0.6688 -0.0823 0.7554 0.088 Uiso 1 1 calc R
H4 H 0.5501 -0.0508 0.6832 0.088 Uiso 1 1 calc R
C4 C 0.79074(17) 0.01288(12) 0.61490(11) 0.0421(5) Uani 1 1 d .
H5 H 0.7722 -0.0592 0.6082 0.051 Uiso 1 1 calc R
C5 C 0.94890(18) 0.02635(15) 0.62878(11) 0.0471(5) Uani 1 1 d .
C6 C 1.01050(19) 0.11983(16) 0.64295(12) 0.0529(5) Uani 1 1 d .
O3 O 0.92313(12) 0.20100(9) 0.64072(9) 0.0607(4) Uani 1 1 d .
H6 H 0.9699 0.2526 0.6409 0.091 Uiso 1 1 calc R
C7 C 1.1542(2) 0.13045(17) 0.66132(13) 0.0683(6) Uani 1 1 d .
H7 H 1.1940 0.1939 0.6692 0.082 Uiso 1 1 calc R
C8 C 1.2372(2) 0.0463(2) 0.66777(15) 0.0836(7) Uani 1 1 d .
H8 H 1.3335 0.0528 0.6817 0.100 Uiso 1 1 calc R
C9 C 1.1805(2) -0.0462(2) 0.65407(15) 0.0818(7) Uani 1 1 d .
H9 H 1.2383 -0.1025 0.6578 0.098 Uiso 1 1 calc R
C10 C 1.0356(2) -0.05744(16) 0.63429(13) 0.0634(6) Uani 1 1 d .
H10 H 0.9973 -0.1211 0.6248 0.076 Uiso 1 1 calc R
C11 C 0.71024(17) 0.06718(12) 0.53439(11) 0.0419(4) Uani 1 1 d .
C12 C 0.80041(18) 0.10268(14) 0.46410(11) 0.0466(5) Uani 1 1 d .
C13 C 0.8049(2) 0.20363(14) 0.44008(13) 0.0606(5) Uani 1 1 d .
H11 H 0.7487 0.2500 0.4662 0.073 Uiso 1 1 calc R
C14 C 0.8923(2) 0.23518(17) 0.37774(14) 0.0779(7) Uani 1 1 d .
H12 H 0.8935 0.3026 0.3619 0.093 Uiso 1 1 calc R
C15 C 0.9768(2) 0.1688(2) 0.33916(14) 0.0796(7) Uani 1 1 d .
H13 H 1.0374 0.1911 0.2986 0.095 Uiso 1 1 calc R
C16 C 0.9718(2) 0.06907(18) 0.36060(13) 0.0664(6) Uani 1 1 d .
H14 H 1.0301 0.0240 0.3346 0.080 Uiso 1 1 calc R
C17 C 0.88037(18) 0.03347(15) 0.42102(12) 0.0512(5) Uani 1 1 d .
C18 C 0.8692(2) -0.07482(15) 0.43162(12) 0.0602(6) Uani 1 1 d .
H15 H 0.9509 -0.1119 0.4276 0.072 Uiso 1 1 calc R
C19 C 0.7547(2) -0.12588(14) 0.44639(13) 0.0627(6) Uani 1 1 d .
H16 H 0.7657 -0.1951 0.4512 0.075 Uiso 1 1 calc R
C20 C 0.6139(2) -0.08798(13) 0.45603(12) 0.0512(5) Uani 1 1 d .
C21 C 0.4976(2) -0.14574(15) 0.42283(13) 0.0703(6) Uani 1 1 d .
H17 H 0.5128 -0.2090 0.3997 0.084 Uiso 1 1 calc R
C22 C 0.3630(3) -0.11104(18) 0.42382(16) 0.0842(7) Uani 1 1 d .
H18 H 0.2876 -0.1508 0.4023 0.101 Uiso 1 1 calc R
C23 C 0.3399(2) -0.01811(18) 0.45647(14) 0.0750(7) Uani 1 1 d .
H19 H 0.2488 0.0068 0.4557 0.090 Uiso 1 1 calc R
C24 C 0.4519(2) 0.03934(14) 0.49085(12) 0.0550(5) Uani 1 1 d .
H20 H 0.4349 0.1026 0.5133 0.066 Uiso 1 1 calc R
C25 C 0.58879(18) 0.00504(13) 0.49263(11) 0.0438(5) Uani 1 1 d .
O4 O 0.15607(11) 0.39326(8) 0.51563(8) 0.0480(3) Uani 1 1 d .
C26 C 0.14158(19) 0.42430(14) 0.59716(13) 0.0508(5) Uani 1 1 d .
O5 O 0.06869(14) 0.37785(10) 0.64435(9) 0.0709(4) Uani 1 1 d .
C27 C 0.22344(17) 0.51697(12) 0.62000(12) 0.0469(5) Uani 1 1 d .
H21 H 0.2910 0.5022 0.6705 0.056 Uiso 1 1 calc R
C28 C 0.1295(2) 0.60333(13) 0.64533(15) 0.0747(6) Uani 1 1 d .
H22 H 0.0630 0.6192 0.5964 0.112 Uiso 1 1 calc R
H23 H 0.1864 0.6612 0.6606 0.112 Uiso 1 1 calc R
H24 H 0.0801 0.5838 0.6949 0.112 Uiso 1 1 calc R
C29 C 0.30560(16) 0.53628(12) 0.53936(11) 0.0410(4) Uani 1 1 d .
H25 H 0.2902 0.6065 0.5219 0.049 Uiso 1 1 calc R
C30 C 0.46203(17) 0.52178(14) 0.56032(11) 0.0424(4) Uani 1 1 d .
C31 C 0.52029(19) 0.43329(14) 0.59435(11) 0.0471(5) Uani 1 1 d .
O6 O 0.43073(12) 0.35457(9) 0.60468(9) 0.0579(3) Uani 1 1 d .
H26 H 0.4738 0.3088 0.6309 0.087 Uiso 1 1 calc R
C32 C 0.6629(2) 0.42586(16) 0.61949(13) 0.0633(6) Uani 1 1 d .
H27 H 0.7006 0.3651 0.6402 0.076 Uiso 1 1 calc R
C33 C 0.7480(2) 0.50703(19) 0.61395(16) 0.0796(7) Uani 1 1 d .
H28 H 0.8434 0.5021 0.6317 0.096 Uiso 1 1 calc R
C34 C 0.6930(2) 0.59614(17) 0.58220(15) 0.0754(6) Uani 1 1 d .
H29 H 0.7509 0.6519 0.5788 0.090 Uiso 1 1 calc R
C35 C 0.5517(2) 0.60296(15) 0.55521(13) 0.0588(5) Uani 1 1 d .
H30 H 0.5157 0.6636 0.5330 0.071 Uiso 1 1 calc R
C36 C 0.22664(18) 0.46899(12) 0.46629(12) 0.0436(4) Uani 1 1 d .
C37 C 0.31889(18) 0.41386(13) 0.40445(12) 0.0457(5) Uani 1 1 d .
C38 C 0.3194(2) 0.30916(13) 0.40245(13) 0.0598(5) Uani 1 1 d .
H31 H 0.2606 0.2731 0.4365 0.072 Uiso 1 1 calc R
C39 C 0.4073(2) 0.25921(16) 0.34975(15) 0.0785(7) Uani 1 1 d .
H32 H 0.4060 0.1895 0.3477 0.094 Uiso 1 1 calc R
C40 C 0.4964(2) 0.31133(19) 0.30043(15) 0.0789(7) Uani 1 1 d .
H33 H 0.5575 0.2774 0.2664 0.095 Uiso 1 1 calc R
C41 C 0.4942(2) 0.41404(18) 0.30191(13) 0.0661(6) Uani 1 1 d .
H34 H 0.5552 0.4493 0.2688 0.079 Uiso 1 1 calc R
C42 C 0.40356(19) 0.46713(14) 0.35141(11) 0.0487(5) Uani 1 1 d .
C43 C 0.3981(2) 0.57539(15) 0.33976(12) 0.0560(5) Uani 1 1 d .
H35 H 0.4819 0.6059 0.3274 0.067 Uiso 1 1 calc R
C44 C 0.2897(2) 0.63596(14) 0.34444(12) 0.0566(5) Uani 1 1 d .
H36 H 0.3069 0.7032 0.3329 0.068 Uiso 1 1 calc R
C45 C 0.1466(2) 0.61293(13) 0.36509(11) 0.0497(5) Uani 1 1 d .
C46 C 0.0384(2) 0.67516(15) 0.33028(12) 0.0642(6) Uani 1 1 d .
H37 H 0.0610 0.7335 0.3011 0.077 Uiso 1 1 calc R
C47 C -0.0997(3) 0.65315(18) 0.33771(14) 0.0742(7) Uani 1 1 d .
H38 H -0.1697 0.6957 0.3131 0.089 Uiso 1 1 calc R
C48 C -0.1352(2) 0.56838(18) 0.38137(15) 0.0718(6) Uani 1 1 d .
H39 H -0.2292 0.5515 0.3840 0.086 Uiso 1 1 calc R
C49 C -0.0300(2) 0.50750(14) 0.42180(13) 0.0588(5) Uani 1 1 d .
H40 H -0.0542 0.4518 0.4540 0.071 Uiso 1 1 calc R
C50 C 0.11121(18) 0.52936(13) 0.41436(11) 0.0456(5) Uani 1 1 d .

loop_
_atom_site_aniso_label
_atom_site_aniso_U_11
_atom_site_aniso_U_22
_atom_site_aniso_U_33
_atom_site_aniso_U_23
_atom_site_aniso_U_13
_atom_site_aniso_U_12
O1 0.0506(7) 0.0420(7) 0.0385(8) -0.0003(6) -0.0013(6) 0.0062(6)
C1 0.0451(11) 0.0532(12) 0.0382(13) -0.0023(10) -0.0006(9) 0.0022(10)
O2 0.0692(9) 0.0613(8) 0.0538(9) -0.0053(7) 0.0121(7) 0.0202(7)
C2 0.0438(10) 0.0504(11) 0.0357(11) -0.0021(9) -0.0015(9) 0.0071(9)
C3 0.0552(12) 0.0624(13) 0.0586(14) 0.0114(10) 0.0106(11) 0.0027(11)
C4 0.0473(11) 0.0418(10) 0.0364(11) -0.0004(8) -0.0016(9) 0.0058(9)
C5 0.0445(12) 0.0643(13) 0.0325(11) -0.0004(9) 0.0031(9) 0.0110(11)
C6 0.0409(12) 0.0773(15) 0.0403(12) -0.0028(11) 0.0029(10) 0.0088(12)
O3 0.0467(7) 0.0652(8) 0.0686(10) -0.0126(8) -0.0046(7) -0.0076(7)
C7 0.0455(13) 0.0930(16) 0.0662(15) -0.0082(13) 0.0031(11) 0.0049(12)
C8 0.0422(14) 0.133(2) 0.0759(17) -0.0005(17) 0.0043(12) 0.0091(17)
C9 0.0596(17) 0.116(2) 0.0707(17) 0.0107(15) 0.0128(13) 0.0389(15)
C10 0.0621(14) 0.0799(15) 0.0488(13) 0.0048(11) 0.0088(11) 0.0192(12)
C11 0.0448(11) 0.0435(11) 0.0370(11) 0.0009(9) 0.0012(9) 0.0064(9)
C12 0.0510(11) 0.0547(12) 0.0327(11) -0.0053(10) -0.0044(10) -0.0042(10)
C13 0.0779(14) 0.0604(13) 0.0433(13) -0.0011(10) 0.0041(12) -0.0128(11)
C14 0.1154(19) 0.0706(15) 0.0489(14) -0.0040(12) 0.0145(14) -0.0380(15)
C15 0.0913(18) 0.0971(19) 0.0524(15) -0.0126(15) 0.0186(13) -0.0426(16)
C16 0.0580(14) 0.0971(18) 0.0445(14) -0.0142(13) 0.0065(12) -0.0036(13)
C17 0.0487(12) 0.0669(14) 0.0367(12) -0.0037(11) -0.0044(10) -0.0005(11)
C18 0.0632(14) 0.0685(14) 0.0490(14) -0.0016(11) 0.0061(11) 0.0182(12)
C19 0.0862(17) 0.0491(12) 0.0533(14) -0.0040(10) 0.0091(12) 0.0048(13)
C20 0.0635(14) 0.0463(12) 0.0438(12) 0.0011(10) 0.0043(11) 0.0022(11)
C21 0.0894(17) 0.0525(13) 0.0684(16) -0.0108(11) 0.0037(14) -0.0110(13)
C22 0.0769(18) 0.0894(18) 0.0842(19) -0.0186(15) -0.0048(15) -0.0269(15)
C23 0.0574(14) 0.0888(17) 0.0766(18) -0.0124(14) -0.0075(12) -0.0117(13)
C24 0.0586(13) 0.0570(12) 0.0477(13) -0.0018(10) -0.0046(11) -0.0011(11)
C25 0.0492(12) 0.0436(11) 0.0382(11) 0.0039(9) 0.0015(10) -0.0016(10)
O4 0.0512(7) 0.0482(7) 0.0438(8) 0.0033(6) -0.0002(6) -0.0096(6)
C26 0.0447(12) 0.0672(13) 0.0400(13) 0.0111(11) 0.0009(10) -0.0020(11)
O5 0.0669(9) 0.0888(10) 0.0577(9) 0.0142(8) 0.0096(8) -0.0218(8)
C27 0.0427(11) 0.0602(11) 0.0371(11) -0.0023(10) -0.0005(9) -0.0032(10)
C28 0.0608(13) 0.0789(14) 0.0859(17) -0.0213(13) 0.0151(13) 0.0022(12)
C29 0.0432(11) 0.0427(10) 0.0361(11) 0.0024(9) -0.0022(9) -0.0044(9)
C30 0.0427(11) 0.0546(11) 0.0304(10) 0.0017(9) 0.0055(9) -0.0029(10)
C31 0.0400(12) 0.0618(13) 0.0389(12) -0.0015(10) 0.0009(9) -0.0004(11)
O6 0.0542(8) 0.0529(8) 0.0646(10) 0.0117(7) -0.0069(7) 0.0032(7)
C32 0.0461(13) 0.0787(15) 0.0645(15) 0.0023(12) 0.0012(11) 0.0057(12)
C33 0.0418(13) 0.112(2) 0.0851(18) 0.0074(16) 0.0047(12) -0.0026(15)
C34 0.0507(14) 0.0950(17) 0.0807(17) 0.0120(14) 0.0070(12) -0.0268(14)
C35 0.0548(13) 0.0666(13) 0.0549(14) 0.0114(11) 0.0049(10) -0.0116(12)
C36 0.0458(10) 0.0446(10) 0.0393(11) 0.0043(9) -0.0036(9) -0.0043(10)
C37 0.0471(11) 0.0521(12) 0.0359(11) -0.0011(10) -0.0076(9) 0.0063(10)
C38 0.0782(14) 0.0507(12) 0.0502(13) 0.0023(11) 0.0036(11) 0.0074(11)
C39 0.1127(19) 0.0621(14) 0.0608(15) 0.0007(13) 0.0090(14) 0.0229(15)
C40 0.0958(18) 0.0812(17) 0.0607(16) 0.0026(13) 0.0121(14) 0.0333(15)
C41 0.0610(14) 0.0890(17) 0.0483(14) 0.0102(12) 0.0052(11) 0.0114(13)
C42 0.0537(12) 0.0576(13) 0.0342(12) 0.0031(10) -0.0002(10) 0.0036(11)
C43 0.0591(14) 0.0673(14) 0.0411(13) 0.0068(10) 0.0008(10) -0.0101(12)
C44 0.0757(15) 0.0498(12) 0.0436(12) 0.0025(10) 0.0006(11) -0.0048(12)
C45 0.0669(13) 0.0476(12) 0.0331(11) -0.0050(10) -0.0043(10) 0.0111(11)
C46 0.0889(17) 0.0604(13) 0.0420(13) -0.0019(10) -0.0027(12) 0.0226(13)
C47 0.0831(18) 0.0909(18) 0.0453(14) -0.0062(13) -0.0140(12) 0.0361(15)
C48 0.0541(14) 0.0978(18) 0.0611(16) -0.0129(14) -0.0099(12) 0.0166(14)
C49 0.0502(13) 0.0669(14) 0.0572(14) -0.0078(11) -0.0089(11) 0.0018(11)
C50 0.0514(12) 0.0454(11) 0.0379(12) -0.0061(9) -0.0071(10) 0.0035(10)

loop_
_atom_type_symbol
_atom_type_description
_atom_type_scat_dispersion_real
_atom_type_scat_dispersion_imag
_atom_type_scat_source
C C 0.0033 0.0016 'International Tables Vol C Tables 4.2.6.8 and 6.1.1.4'
H H 0.0000 0.0000 'International Tables Vol C Tables 4.2.6.8 and 6.1.1.4'
O O 0.0106 0.0060 'International Tables Vol C Tables 4.2.6.8 and 6.1.1.4'

loop_
_geom_angle_atom_site_label_1
_geom_angle_atom_site_label_2
_geom_angle_atom_site_label_3
_geom_angle
C1 O1 C11 111.51(13)
O2 C1 O1 120.41(17)
O2 C1 C2 127.38(17)
O1 C1 C2 112.20(16)
C1 C2 C3 112.70(14)
C1 C2 C4 103.57(14)
C3 C2 C4 114.58(14)
C1 C2 H1 108.6
C3 C2 H1 108.6
C4 C2 H1 108.6
C2 C3 H2 109.5
C2 C3 H3 109.5
H2 C3 H3 109.5
C2 C3 H4 109.5
H2 C3 H4 109.5
H3 C3 H4 109.5
C5 C4 C2 112.83(14)
C5 C4 C11 118.01(14)
C2 C4 C11 103.24(13)
C5 C4 H5 107.4
C2 C4 H5 107.4
C11 C4 H5 107.4
C6 C5 C10 118.06(18)
C6 C5 C4 122.12(16)
C10 C5 C4 119.63(18)
O3 C6 C7 121.15(18)
O3 C6 C5 117.26(16)
C7 C6 C5 121.56(18)
C6 O3 H6 109.5
C8 C7 C6 119.2(2)
C8 C7 H7 120.4
C6 C7 H7 120.4
C9 C8 C7 120.8(2)
C9 C8 H8 119.6
C7 C8 H8 119.6
C8 C9 C10 120.3(2)
C8 C9 H9 119.9
C10 C9 H9 119.9
C5 C10 C9 120.1(2)
C5 C10 H10 120.0
C9 C10 H10 120.0
O1 C11 C12 108.60(13)
O1 C11 C25 106.38(13)
C12 C11 C25 109.64(14)
O1 C11 C4 103.80(13)
C12 C11 C4 115.41(14)
C25 C11 C4 112.41(13)
C13 C12 C17 118.88(16)
C13 C12 C11 121.42(17)
C17 C12 C11 119.70(16)
C14 C13 C12 120.47(19)
C14 C13 H11 119.8
C12 C13 H11 119.8
C15 C14 C13 120.9(2)
C15 C14 H12 119.6
C13 C14 H12 119.6
C14 C15 C16 119.5(2)
C14 C15 H13 120.3
C16 C15 H13 120.3
C15 C16 C17 121.3(2)
C15 C16 H14 119.3
C17 C16 H14 119.3
C12 C17 C16 118.73(18)
C12 C17 C18 123.62(17)
C16 C17 C18 117.56(19)
C19 C18 C17 126.70(18)
C19 C18 H15 116.6
C17 C18 H15 116.6
C18 C19 C20 128.51(17)
C18 C19 H16 115.7
C20 C19 H16 115.7
C25 C20 C21 118.31(17)
C25 C20 C19 122.88(18)
C21 C20 C19 118.72(18)
C22 C21 C20 121.59(19)
C22 C21 H17 119.2
C20 C21 H17 119.2
C23 C22 C21 119.6(2)
C23 C22 H18 120.2
C21 C22 H18 120.2
C22 C23 C24 119.9(2)
C22 C23 H19 120.0
C24 C23 H19 120.0
C23 C24 C25 121.61(19)
C23 C24 H20 119.2
C25 C24 H20 119.2
C24 C25 C20 118.86(18)
C24 C25 C11 120.95(16)
C20 C25 C11 120.19(16)
C26 O4 C36 110.89(13)
O5 C26 O4 120.45(18)
O5 C26 C27 127.05(19)
O4 C26 C27 112.50(17)
C26 C27 C28 112.11(14)
C26 C27 C29 104.28(15)
C28 C27 C29 115.28(15)
C26 C27 H21 108.3
C28 C27 H21 108.3
C29 C27 H21 108.3
C27 C28 H22 109.5
C27 C28 H23 109.5
H22 C28 H23 109.5
C27 C28 H24 109.5
H22 C28 H24 109.5
H23 C28 H24 109.5
C30 C29 C27 111.91(14)
C30 C29 C36 118.80(14)
C27 C29 C36 102.94(13)
C30 C29 H25 107.5
C27 C29 H25 107.5
C36 C29 H25 107.5
C31 C30 C35 117.07(17)
C31 C30 C29 123.03(16)
C35 C30 C29 119.49(16)
O6 C31 C30 117.38(15)
O6 C31 C32 121.43(17)
C30 C31 C32 121.17(18)
C31 O6 H26 109.5
C33 C32 C31 120.26(19)
C33 C32 H27 119.9
C31 C32 H27 119.9
C32 C33 C34 119.9(2)
C32 C33 H28 120.0
C34 C33 H28 120.0
C33 C34 C35 119.8(2)
C33 C34 H29 120.1
C35 C34 H29 120.1
C34 C35 C30 121.68(19)
C34 C35 H30 119.2
C30 C35 H30 119.2
O4 C36 C50 106.64(14)
O4 C36 C37 107.51(13)
C50 C36 C37 111.19(15)
O4 C36 C29 104.19(13)
C50 C36 C29 110.29(13)
C37 C36 C29 116.31(14)
C42 C37 C38 119.73(17)
C42 C37 C36 120.52(15)
C38 C37 C36 119.74(17)
C39 C38 C37 119.9(2)
C39 C38 H31 120.1
C37 C38 H31 120.1
C40 C39 C38 120.7(2)
C40 C39 H32 119.6
C38 C39 H32 119.6
C41 C40 C39 119.1(2)
C41 C40 H33 120.5
C39 C40 H33 120.5
C40 C41 C42 121.9(2)
C40 C41 H34 119.0
C42 C41 H34 119.0
C37 C42 C41 118.50(17)
C37 C42 C43 124.25(17)
C41 C42 C43 117.14(18)
C44 C43 C42 128.32(18)
C44 C43 H35 115.8
C42 C43 H35 115.8
C43 C44 C45 129.50(17)
C43 C44 H36 115.3
C45 C44 H36 115.3
C46 C45 C50 118.19(18)
C46 C45 C44 117.98(18)
C50 C45 C44 123.75(17)
C47 C46 C45 122.02(19)
C47 C46 H37 119.0
C45 C46 H37 119.0
C46 C47 C48 119.9(2)
C46 C47 H38 120.0
C48 C47 H38 120.0
C47 C48 C49 119.8(2)
C47 C48 H39 120.1
C49 C48 H39 120.1
C48 C49 C50 120.5(2)
C48 C49 H40 119.7
C50 C49 H40 119.7
C49 C50 C45 119.30(17)
C49 C50 C36 120.49(17)
C45 C50 C36 119.96(16)

loop_
_geom_bond_atom_site_label_1
_geom_bond_atom_site_label_2
_geom_bond_distance
O1 C1 1.334(2)
O1 C11 1.4596(17)
C1 O2 1.2158(19)
C1 C2 1.493(2)
C2 C3 1.525(2)
C2 C4 1.549(2)
C2 H1 0.9800
C3 H2 0.9600
C3 H3 0.9600
C3 H4 0.9600
C4 C5 1.517(2)
C4 C11 1.567(2)
C4 H5 0.9800
C5 C6 1.386(2)
C5 C10 1.388(2)
C6 O3 1.3646(19)
C6 C7 1.384(2)
O3 H6 0.8200
C7 C8 1.371(3)
C7 H7 0.9300
C8 C9 1.355(3)
C8 H8 0.9300
C9 C10 1.398(3)
C9 H9 0.9300
C10 H10 0.9300
C11 C12 1.506(2)
C11 C25 1.519(2)
C12 C13 1.396(2)
C12 C17 1.396(2)
C13 C14 1.383(2)
C13 H11 0.9300
C14 C15 1.363(3)
C14 H12 0.9300
C15 C16 1.371(3)
C15 H13 0.9300
C16 C17 1.404(2)
C16 H14 0.9300
C17 C18 1.457(2)
C18 C19 1.323(2)
C18 H15 0.9300
C19 C20 1.456(2)
C19 H16 0.9300
C20 C25 1.388(2)
C20 C21 1.408(2)
C21 C22 1.367(3)
C21 H17 0.9300
C22 C23 1.359(3)
C22 H18 0.9300
C23 C24 1.381(2)
C23 H19 0.9300
C24 C25 1.382(2)
C24 H20 0.9300
O4 C26 1.327(2)
O4 C36 1.4574(18)
C26 O5 1.2124(19)
C26 C27 1.487(2)
C27 C28 1.529(2)
C27 C29 1.535(2)
C27 H21 0.9800
C28 H22 0.9600
C28 H23 0.9600
C28 H24 0.9600
C29 C30 1.512(2)
C29 C36 1.570(2)
C29 H25 0.9800
C30 C31 1.385(2)
C30 C35 1.386(2)
C31 O6 1.3708(19)
C31 C32 1.386(2)
O6 H26 0.8200
C32 C33 1.359(2)
C32 H27 0.9300
C33 C34 1.369(2)
C33 H28 0.9300
C34 C35 1.379(3)
C34 H29 0.9300
C35 H30 0.9300
C36 C50 1.529(2)
C36 C37 1.531(2)
C37 C42 1.386(2)
C37 C38 1.396(2)
C38 C39 1.381(2)
C38 H31 0.9300
C39 C40 1.371(3)
C39 H32 0.9300
C40 C41 1.369(3)
C40 H33 0.9300
C41 C42 1.389(2)
C41 H34 0.9300
C42 C43 1.454(2)
C43 C44 1.320(2)
C43 H35 0.9300
C44 C45 1.461(2)
C44 H36 0.9300
C45 C46 1.393(2)
C45 C50 1.400(2)
C46 C47 1.366(3)
C46 H37 0.9300
C47 C48 1.368(3)
C47 H38 0.9300
C48 C49 1.392(3)
C48 H39 0.9300
C49 C50 1.393(2)
C49 H40 0.9300

loop_
_geom_torsion_atom_site_label_1
_geom_torsion_atom_site_label_2
_geom_torsion_atom_site_label_3
_geom_torsion_atom_site_label_4
_geom_torsion
C11 O1 C1 O2 -170.82(15)
C11 O1 C1 C2 8.53(18)
O2 C1 C2 C3 62.4(2)
O1 C1 C2 C3 -116.89(16)
O2 C1 C2 C4 -173.21(17)
O1 C1 C2 C4 7.50(18)
C1 C2 C4 C5 109.69(16)
C3 C2 C4 C5 -127.15(16)
C1 C2 C4 C11 -18.80(17)
C3 C2 C4 C11 104.35(16)
C2 C4 C5 C6 -60.0(2)
C11 C4 C5 C6 60.4(2)
C2 C4 C5 C10 114.99(17)
C11 C4 C5 C10 -124.65(17)
C10 C5 C6 O3 -177.47(16)
C4 C5 C6 O3 -2.4(2)
C10 C5 C6 C7 0.6(3)
C4 C5 C6 C7 175.65(16)
O3 C6 C7 C8 176.36(18)
C5 C6 C7 C8 -1.6(3)
C6 C7 C8 C9 1.8(3)
C7 C8 C9 C10 -0.9(3)
C6 C5 C10 C9 0.3(3)
C4 C5 C10 C9 -174.89(17)
C8 C9 C10 C5 -0.1(3)
C1 O1 C11 C12 -143.78(14)
C1 O1 C11 C25 98.28(15)
C1 O1 C11 C4 -20.49(16)
C5 C4 C11 O1 -101.68(16)
C2 C4 C11 O1 23.53(16)
C5 C4 C11 C12 17.0(2)
C2 C4 C11 C12 142.23(15)
C5 C4 C11 C25 143.78(15)
C2 C4 C11 C25 -91.01(16)
O1 C11 C12 C13 -5.5(2)
C25 C11 C12 C13 110.39(18)
C4 C11 C12 C13 -121.47(18)
O1 C11 C12 C17 175.26(14)
C25 C11 C12 C17 -68.9(2)
C4 C11 C12 C17 59.3(2)
C17 C12 C13 C14 -3.1(3)
C11 C12 C13 C14 177.59(17)
C12 C13 C14 C15 -0.7(3)
C13 C14 C15 C16 2.0(3)
C14 C15 C16 C17 0.6(3)
C13 C12 C17 C16 5.5(3)
C11 C12 C17 C16 -175.18(16)
C13 C12 C17 C18 -171.13(18)
C11 C12 C17 C18 8.2(3)
C15 C16 C17 C12 -4.3(3)
C15 C16 C17 C18 172.50(18)
C12 C17 C18 C19 32.3(3)
C16 C17 C18 C19 -144.4(2)
C17 C18 C19 C20 -0.3(3)
C18 C19 C20 C25 -32.3(3)
C18 C19 C20 C21 144.4(2)
C25 C20 C21 C22 1.8(3)
C19 C20 C21 C22 -175.0(2)
C20 C21 C22 C23 0.9(3)
C21 C22 C23 C24 -2.0(3)
C22 C23 C24 C25 0.4(3)
C23 C24 C25 C20 2.3(3)
C23 C24 C25 C11 -177.22(17)
C21 C20 C25 C24 -3.3(2)
C19 C20 C25 C24 173.36(18)
C21 C20 C25 C11 176.20(16)
C19 C20 C25 C11 -7.1(3)
O1 C11 C25 C24 5.0(2)
C12 C11 C25 C24 -112.30(19)
C4 C11 C25 C24 117.91(17)
O1 C11 C25 C20 -174.58(14)
C12 C11 C25 C20 68.17(19)
C4 C11 C25 C20 -61.6(2)
C36 O4 C26 O5 169.85(16)
C36 O4 C26 C27 -10.72(19)
O5 C26 C27 C28 -59.9(2)
O4 C26 C27 C28 120.73(17)
O5 C26 C27 C29 174.74(18)
O4 C26 C27 C29 -4.65(19)
C26 C27 C29 C30 -112.29(15)
C28 C27 C29 C30 124.36(17)
C26 C27 C29 C36 16.41(17)
C28 C27 C29 C36 -106.94(16)
C27 C29 C30 C31 56.5(2)
C36 C29 C30 C31 -63.2(2)
C27 C29 C30 C35 -115.92(17)
C36 C29 C30 C35 124.31(17)
C35 C30 C31 O6 176.07(15)
C29 C30 C31 O6 3.5(2)
C35 C30 C31 C32 -2.0(3)
C29 C30 C31 C32 -174.57(16)
O6 C31 C32 C33 -175.66(18)
C30 C31 C32 C33 2.3(3)
C31 C32 C33 C34 -1.0(3)
C32 C33 C34 C35 -0.6(3)
C33 C34 C35 C30 0.9(3)
C31 C30 C35 C34 0.4(3)
C29 C30 C35 C34 173.29(18)
C26 O4 C36 C50 -95.72(16)
C26 O4 C36 C37 144.94(14)
C26 O4 C36 C29 20.95(17)
C30 C29 C36 O4 102.00(16)
C27 C29 C36 O4 -22.28(16)
C30 C29 C36 C50 -143.89(15)
C27 C29 C36 C50 91.82(16)
C30 C29 C36 C37 -16.1(2)
C27 C29 C36 C37 -140.39(15)
O4 C36 C37 C42 -177.39(14)
C50 C36 C37 C42 66.2(2)
C29 C36 C37 C42 -61.1(2)
O4 C36 C37 C38 1.6(2)
C50 C36 C37 C38 -114.76(18)
C29 C36 C37 C38 117.90(18)
C42 C37 C38 C39 2.0(3)
C36 C37 C38 C39 -177.04(17)
C37 C38 C39 C40 1.2(3)
C38 C39 C40 C41 -2.0(3)
C39 C40 C41 C42 -0.5(3)
C38 C37 C42 C41 -4.4(3)
C36 C37 C42 C41 174.67(16)
C38 C37 C42 C43 171.76(17)
C36 C37 C42 C43 -9.2(3)
C40 C41 C42 C37 3.7(3)
C40 C41 C42 C43 -172.72(19)
C37 C42 C43 C44 -29.1(3)
C41 C42 C43 C44 147.1(2)
C42 C43 C44 C45 2.1(3)
C43 C44 C45 C46 -152.5(2)
C43 C44 C45 C50 24.4(3)
C50 C45 C46 C47 -4.6(3)
C44 C45 C46 C47 172.49(18)
C45 C46 C47 C48 0.8(3)
C46 C47 C48 C49 3.2(3)
C47 C48 C49 C50 -3.3(3)
C48 C49 C50 C45 -0.5(3)
C48 C49 C50 C36 173.75(16)
C46 C45 C50 C49 4.3(2)
C44 C45 C50 C49 -172.56(17)
C46 C45 C50 C36 -169.96(16)
C44 C45 C50 C36 13.1(2)
O4 C36 C50 C49 1.2(2)
C37 C36 C50 C49 118.08(18)
C29 C36 C50 C49 -111.37(17)
O4 C36 C50 C45 175.39(14)
C37 C36 C50 C45 -67.70(19)
C29 C36 C50 C45 62.86(19)
